data_2236688
loop_
_publ_author_name
'Feng, Mi'
'Ji, Yu-Fei'
'Liang, Sheng-Li'
'Liu, Zhi-Liang'

_publ_section_title
;
 Bis[4-amino-3,5-bis(pyridin-2-yl)-4<i>H</i>-1,2,4-triazole-\k^2^<i>N</i>^1^,<i>N</i>^5^]diaquacobalt(II)
 bis(perchlorate)
;
_journal_coeditor_code WM2664
_journal_issue 10
_journal_name_full 'Acta Crystallographica Section E'
_journal_page_first m1272
_journal_page_last m1273
_journal_paper_doi 10.1107/S1600536812038573
_journal_volume 68
_journal_year 2012
_chemical_formula_iupac '[Co (C12 H10 N6)2 (H2 O)2] (Cl O4)2'
_chemical_formula_moiety 'C24 H24 Co N12 O2 2+, 2(Cl O4 -)'
_chemical_formula_sum 'C24 H24 Cl2 Co N12 O10'
_chemical_formula_weight 770.38
_chemical_name_systematic
;
Bis[4-amino-3,5-bis(pyridin-2-yl)-4<i>H</i>-1,2,4-triazole-
\k^2^<i>N</i>^1^,<i>N</i>^5^]diaquacobalt(II) bis(perchlorate)
;
_space_group_IT_number 14
_symmetry_cell_setting monoclinic
_symmetry_space_group_name_Hall '-P 2ybc'
_symmetry_space_group_name_H-M 'P 1 21/c 1'
_atom_sites_solution_hydrogens geom
_atom_sites_solution_primary direct
_atom_sites_solution_secondary difmap
_audit_creation_method SHELXL-97
_cell_angle_alpha 90.00
_cell_angle_beta 114.34(2)
_cell_angle_gamma 90.00
_cell_formula_units_Z 2
_cell_length_a 8.5839(17)
_cell_length_b 12.950(3)
_cell_length_c 14.975(5)
_cell_measurement_reflns_used 3601
_cell_measurement_temperature 293
_cell_measurement_theta_max 27.89
_cell_measurement_theta_min 2.17
_cell_volume 1516.7(7)
_computing_cell_refinement 'SAINT (Bruker, 2001)'
_computing_data_collection 'SMART (Bruker, 2001)'
_computing_data_reduction 'SAINT (Bruker, 2001)'
_computing_molecular_graphics 'DIAMOND (Brandenburg & Putz, 2006)'
_computing_publication_material 'publCIF (Westrip, 2010)'
_computing_structure_refinement 'SHELXL97 (Sheldrick, 2008)'
_computing_structure_solution 'SHELXS97 (Sheldrick, 2008)'
_diffrn_ambient_temperature 293
_diffrn_measured_fraction_theta_full 0.999
_diffrn_measured_fraction_theta_max 0.999
_diffrn_measurement_device_type 'Bruker SMART APEX CCD'
_diffrn_measurement_method '\w scans'
_diffrn_radiation_monochromator graphite
_diffrn_radiation_source 'fine-focus sealed tube'
_diffrn_radiation_type MoK\a
_diffrn_radiation_wavelength 0.71073
_diffrn_reflns_av_R_equivalents 0.0384
_diffrn_reflns_av_sigmaI/netI 0.0365
_diffrn_reflns_limit_h_max 10
_diffrn_reflns_limit_h_min -7
_diffrn_reflns_limit_k_max 15
_diffrn_reflns_limit_k_min -15
_diffrn_reflns_limit_l_max 15
_diffrn_reflns_limit_l_min -17
_diffrn_reflns_number 10155
_diffrn_reflns_theta_full 25.00
_diffrn_reflns_theta_max 25.00
_diffrn_reflns_theta_min 2.17
_diffrn_standards_number 0
_exptl_absorpt_coefficient_mu 0.820
_exptl_absorpt_correction_T_max 0.992
_exptl_absorpt_correction_T_min 0.971
_exptl_absorpt_correction_type multi-scan
_exptl_absorpt_process_details '(<i>SADABS</i>; Sheldrick, 1996)'
_exptl_crystal_colour 'dark red'
_exptl_crystal_density_diffrn 1.687
_exptl_crystal_density_method 'not measured'
_exptl_crystal_description block
_exptl_crystal_F_000 786
_exptl_crystal_size_max 0.04
_exptl_crystal_size_mid 0.03
_exptl_crystal_size_min 0.01
_refine_diff_density_max 0.867
_refine_diff_density_min -0.502
_refine_ls_extinction_method none
_refine_ls_goodness_of_fit_ref 1.069
_refine_ls_hydrogen_treatment constr
_refine_ls_matrix_type full
_refine_ls_number_parameters 223
_refine_ls_number_reflns 2681
_refine_ls_number_restraints 0
_refine_ls_restrained_S_all 1.069
_refine_ls_R_factor_all 0.0574
_refine_ls_R_factor_gt 0.0495
_refine_ls_shift/su_max 0.000
_refine_ls_shift/su_mean 0.000
_refine_ls_structure_factor_coef Fsqd
_refine_ls_weighting_details 'calc w=1/[\s^2^(Fo^2^)+(0.0587P)^2^+2.3812P] where P=(Fo^2^+2Fc^2^)/3'
_refine_ls_weighting_scheme calc
_refine_ls_wR_factor_gt 0.1160
_refine_ls_wR_factor_ref 0.1213
_reflns_number_gt 2336
_reflns_number_total 2681
_reflns_threshold_expression I>2sigma(I)
_cod_data_source_file wm2664.cif
_cod_data_source_block I
_cod_original_sg_symbol_H-M 'P 21/c'
_cod_database_code 2236688
_cod_database_fobs_code 2236688

loop_
_symmetry_equiv_pos_as_xyz
'x, y, z'
'-x, y+1/2, -z+1/2'
'-x, -y, -z'
'x, -y-1/2, z-1/2'

loop_
_atom_site_type_symbol
_atom_site_label
_atom_site_fract_x
_atom_site_fract_y
_atom_site_fract_z
_atom_site_U_iso_or_equiv
_atom_site_adp_type
_atom_site_calc_flag
_atom_site_refinement_flags
_atom_site_occupancy
_atom_site_symmetry_multiplicity
Co Co1 0.5000 0.5000 0.5000 0.0181(2) Uani d S 1 2
Cl Cl1 0.51836(11) 0.31957(6) 0.20373(6) 0.0255(2) Uani d . 1 1
N N1 0.2655(3) 0.5819(2) 0.46508(18) 0.0182(6) Uani d . 1 1
N N2 0.7370(3) 0.6987(2) 0.59168(19) 0.0203(6) Uani d . 1 1
N N3 0.5833(3) 0.64755(19) 0.55294(19) 0.0188(6) Uani d . 1 1
N N4 0.5287(3) 0.80947(19) 0.56599(18) 0.0165(6) Uani d . 1 1
N N5 0.7829(4) 0.9719(2) 0.6482(2) 0.0247(6) Uani d . 1 1
N N6 0.4322(4) 0.9001(2) 0.5607(2) 0.0295(7) Uani d . 1 1
H H6A 0.3984 0.9278 0.5012 0.044 Uiso d R 1 1
H H6B 0.4971 0.9452 0.6054 0.044 Uiso d R 1 1
O O1 0.5064(3) 0.54303(18) 0.36619(16) 0.0287(6) Uani d . 1 1
H H1A 0.5952 0.5177 0.3628 0.043 Uiso d R 1 1
H H1B 0.5093 0.6085 0.3630 0.043 Uiso d R 1 1
O O2 0.6254(4) 0.2589(3) 0.1740(3) 0.0633(10) Uani d . 1 1
O O3 0.4116(4) 0.3823(2) 0.1213(2) 0.0555(9) Uani d . 1 1
O O4 0.6210(4) 0.3837(2) 0.2840(2) 0.0475(8) Uani d . 1 1
O O5 0.4126(4) 0.2533(3) 0.2297(2) 0.0687(11) Uani d . 1 1
C C1 0.2804(4) 0.6823(2) 0.4928(2) 0.0181(7) Uani d . 1 1
C C2 0.1401(4) 0.7437(3) 0.4777(2) 0.0229(7) Uani d . 1 1
H H2 0.1537 0.8123 0.4977 0.027 Uiso calc R 1 1
C C3 -0.0217(4) 0.7004(3) 0.4318(3) 0.0273(8) Uani d . 1 1
H H3 -0.1184 0.7398 0.4211 0.033 Uiso calc R 1 1
C C4 -0.0381(4) 0.5988(3) 0.4024(2) 0.0261(8) Uani d . 1 1
H H4 -0.1457 0.5692 0.3704 0.031 Uiso calc R 1 1
C C5 0.1082(4) 0.5415(3) 0.4210(2) 0.0228(7) Uani d . 1 1
H H5 0.0969 0.4724 0.4023 0.027 Uiso calc R 1 1
C C6 0.4598(4) 0.7148(2) 0.5385(2) 0.0171(7) Uani d . 1 1
C C7 0.7014(4) 0.7965(2) 0.5981(2) 0.0190(7) Uani d . 1 1
C C8 0.8325(4) 0.8777(2) 0.6329(2) 0.0205(7) Uani d . 1 1
C C9 0.9991(4) 0.8547(3) 0.6470(3) 0.0285(8) Uani d . 1 1
H H9 1.0293 0.7879 0.6378 0.034 Uiso calc R 1 1
C C10 1.1191(5) 0.9332(3) 0.6750(3) 0.0334(9) Uani d . 1 1
H H10 1.2307 0.9207 0.6828 0.040 Uiso calc R 1 1
C C11 1.0696(5) 1.0310(3) 0.6914(3) 0.0313(8) Uani d . 1 1
H H11 1.1477 1.0851 0.7107 0.038 Uiso calc R 1 1
C C12 0.9036(5) 1.0464(3) 0.6786(3) 0.0287(8) Uani d . 1 1
H H12 0.8726 1.1116 0.6915 0.034 Uiso calc R 1 1

loop_
_atom_site_aniso_label
_atom_site_aniso_U_11
_atom_site_aniso_U_22
_atom_site_aniso_U_33
_atom_site_aniso_U_12
_atom_site_aniso_U_13
_atom_site_aniso_U_23
Co1 0.0183(3) 0.0139(3) 0.0231(3) -0.0002(2) 0.0096(3) -0.0014(2)
Cl1 0.0309(5) 0.0211(4) 0.0282(5) -0.0011(3) 0.0160(4) -0.0031(3)
N1 0.0186(14) 0.0168(14) 0.0212(13) -0.0010(11) 0.0103(11) 0.0001(11)
N2 0.0157(14) 0.0183(14) 0.0245(14) -0.0012(11) 0.0058(12) -0.0021(11)
N3 0.0174(14) 0.0143(13) 0.0244(14) 0.0001(11) 0.0083(12) -0.0013(11)
N4 0.0191(14) 0.0131(13) 0.0185(13) 0.0010(10) 0.0091(11) -0.0003(10)
N5 0.0233(15) 0.0187(14) 0.0297(16) -0.0012(12) 0.0086(13) -0.0012(12)
N6 0.0262(16) 0.0185(15) 0.0424(18) 0.0023(12) 0.0128(14) -0.0011(13)
O1 0.0389(15) 0.0206(12) 0.0312(13) 0.0066(11) 0.0191(12) 0.0034(10)
O2 0.0474(19) 0.070(2) 0.073(2) 0.0008(17) 0.0256(17) -0.0440(19)
O3 0.062(2) 0.0395(18) 0.0509(18) 0.0045(16) 0.0092(16) 0.0161(14)
O4 0.0537(19) 0.0519(18) 0.0393(16) -0.0126(15) 0.0217(14) -0.0229(14)
O5 0.060(2) 0.096(3) 0.0425(18) -0.046(2) 0.0130(16) 0.0131(18)
C1 0.0217(17) 0.0179(16) 0.0181(16) -0.0007(13) 0.0116(14) 0.0017(12)
C2 0.0237(18) 0.0196(17) 0.0283(18) 0.0016(14) 0.0138(15) -0.0002(14)
C3 0.0205(18) 0.0293(19) 0.035(2) 0.0053(15) 0.0145(16) 0.0059(15)
C4 0.0165(17) 0.032(2) 0.0295(18) -0.0049(15) 0.0090(15) -0.0010(15)
C5 0.0240(18) 0.0206(17) 0.0268(17) -0.0019(14) 0.0134(15) -0.0012(14)
C6 0.0212(17) 0.0156(16) 0.0175(15) -0.0007(13) 0.0109(13) 0.0007(12)
C7 0.0218(17) 0.0181(16) 0.0193(16) -0.0002(13) 0.0107(14) 0.0002(13)
C8 0.0214(17) 0.0196(17) 0.0198(16) -0.0013(13) 0.0077(14) -0.0007(13)
C9 0.0248(19) 0.0256(19) 0.0339(19) -0.0015(15) 0.0111(16) -0.0073(15)
C10 0.0230(19) 0.039(2) 0.038(2) -0.0043(16) 0.0120(17) -0.0086(17)
C11 0.028(2) 0.029(2) 0.031(2) -0.0115(16) 0.0065(16) -0.0048(16)
C12 0.029(2) 0.0191(18) 0.0338(19) -0.0032(15) 0.0089(16) -0.0063(15)

loop_
_atom_type_symbol
_atom_type_description
_atom_type_scat_dispersion_real
_atom_type_scat_dispersion_imag
_atom_type_scat_source
C C 0.0033 0.0016 'International Tables Vol C Tables 4.2.6.8 and 6.1.1.4'
H H 0.0000 0.0000 'International Tables Vol C Tables 4.2.6.8 and 6.1.1.4'
Cl Cl 0.1484 0.1585 'International Tables Vol C Tables 4.2.6.8 and 6.1.1.4'
Co Co 0.3494 0.9721 'International Tables Vol C Tables 4.2.6.8 and 6.1.1.4'
N N 0.0061 0.0033 'International Tables Vol C Tables 4.2.6.8 and 6.1.1.4'
O O 0.0106 0.0060 'International Tables Vol C Tables 4.2.6.8 and 6.1.1.4'

loop_
_geom_angle_atom_site_label_1
_geom_angle_atom_site_label_2
_geom_angle_atom_site_label_3
_geom_angle_site_symmetry_1
_geom_angle_site_symmetry_3
_geom_angle
N3 Co1 N3 . 3_666 180.0
N3 Co1 O1 . 3_666 91.15(10)
N3 Co1 O1 3_666 3_666 88.85(10)
N3 Co1 O1 . . 88.85(10)
N3 Co1 O1 3_666 . 91.15(10)
O1 Co1 O1 3_666 . 180.0000(10)
N3 Co1 N1 . . 77.24(10)
N3 Co1 N1 3_666 . 102.76(10)
O1 Co1 N1 3_666 . 88.45(9)
O1 Co1 N1 . . 91.55(9)
N3 Co1 N1 . 3_666 102.76(10)
N3 Co1 N1 3_666 3_666 77.24(10)
O1 Co1 N1 3_666 3_666 91.55(9)
O1 Co1 N1 . 3_666 88.45(9)
N1 Co1 N1 . 3_666 180.0000(10)
O2 Cl1 O5 . . 108.9(3)
O2 Cl1 O4 . . 109.47(19)
O5 Cl1 O4 . . 111.4(2)
O2 Cl1 O3 . . 108.0(2)
O5 Cl1 O3 . . 108.8(2)
O4 Cl1 O3 . . 110.2(2)
C5 N1 C1 . . 118.3(3)
C5 N1 Co1 . . 125.6(2)
C1 N1 Co1 . . 116.1(2)
C7 N2 N3 . . 106.5(3)
C6 N3 N2 . . 108.6(2)
C6 N3 Co1 . . 114.6(2)
N2 N3 Co1 . . 136.4(2)
C6 N4 C7 . . 105.7(3)
C6 N4 N6 . . 124.2(3)
C7 N4 N6 . . 130.1(3)
C8 N5 C12 . . 117.0(3)
N4 N6 H6A . . 109.3
N4 N6 H6B . . 109.2
H6A N6 H6B . . 109.5
Co1 O1 H1A . . 109.3
Co1 O1 H1B . . 109.3
H1A O1 H1B . . 109.5
N1 C1 C2 . . 122.4(3)
N1 C1 C6 . . 111.5(3)
C2 C1 C6 . . 126.1(3)
C1 C2 C3 . . 118.4(3)
C1 C2 H2 . . 120.8
C3 C2 H2 . . 120.8
C4 C3 C2 . . 119.6(3)
C4 C3 H3 . . 120.2
C2 C3 H3 . . 120.2
C3 C4 C5 . . 119.0(3)
C3 C4 H4 . . 120.5
C5 C4 H4 . . 120.5
N1 C5 C4 . . 122.3(3)
N1 C5 H5 . . 118.8
C4 C5 H5 . . 118.8
N3 C6 N4 . . 109.2(3)
N3 C6 C1 . . 120.4(3)
N4 C6 C1 . . 130.3(3)
N2 C7 N4 . . 110.1(3)
N2 C7 C8 . . 123.2(3)
N4 C7 C8 . . 126.7(3)
N5 C8 C9 . . 123.3(3)
N5 C8 C7 . . 117.4(3)
C9 C8 C7 . . 119.3(3)
C10 C9 C8 . . 118.7(3)
C10 C9 H9 . . 120.7
C8 C9 H9 . . 120.7
C9 C10 C11 . . 118.7(3)
C9 C10 H10 . . 120.7
C11 C10 H10 . . 120.7
C12 C11 C10 . . 118.9(3)
C12 C11 H11 . . 120.6
C10 C11 H11 . . 120.6
N5 C12 C11 . . 123.5(3)
N5 C12 H12 . . 118.2
C11 C12 H12 . . 118.2

loop_
_geom_bond_atom_site_label_1
_geom_bond_atom_site_label_2
_geom_bond_site_symmetry_2
_geom_bond_distance
Co1 N3 . 2.079(3)
Co1 N3 3_666 2.079(3)
Co1 O1 3_666 2.102(2)
Co1 O1 . 2.102(2)
Co1 N1 . 2.141(3)
Co1 N1 3_666 2.141(3)
Cl1 O2 . 1.413(3)
Cl1 O5 . 1.416(3)
Cl1 O4 . 1.428(3)
Cl1 O3 . 1.446(3)
N1 C5 . 1.341(4)
N1 C1 . 1.355(4)
N2 C7 . 1.316(4)
N2 N3 . 1.372(4)
N3 C6 . 1.319(4)
N4 C6 . 1.350(4)
N4 C7 . 1.367(4)
N4 N6 . 1.420(4)
N5 C8 . 1.342(4)
N5 C12 . 1.350(5)
N6 H6A . 0.8901
N6 H6B . 0.8901
O1 H1A . 0.8500
O1 H1B . 0.8500
C1 C2 . 1.381(4)
C1 C6 . 1.466(4)
C2 C3 . 1.389(5)
C2 H2 . 0.9300
C3 C4 . 1.376(5)
C3 H3 . 0.9300
C4 C5 . 1.385(5)
C4 H4 . 0.9300
C5 H5 . 0.9300
C7 C8 . 1.470(4)
C8 C9 . 1.389(5)
C9 C10 . 1.384(5)
C9 H9 . 0.9300
C10 C11 . 1.390(5)
C10 H10 . 0.9300
C11 C12 . 1.372(5)
C11 H11 . 0.9300
C12 H12 . 0.9300

loop_
_geom_hbond_atom_site_label_D
_geom_hbond_atom_site_label_H
_geom_hbond_atom_site_label_A
_geom_hbond_site_symmetry_A
_geom_hbond_distance_DH
_geom_hbond_distance_HA
_geom_hbond_distance_DA
_geom_hbond_angle_DHA
N6 H6B N5 . 0.89 2.29 2.897(4) 125.2
N6 H6B O3 4_576 0.89 2.39 2.989(4) 124.3
O1 H1A O4 . 0.85 2.16 2.782(4) 129.7
O1 H1B O2 2_655 0.85 2.22 2.983(4) 150.1
O1 H1B O5 2_655 0.85 2.58 3.284(5) 140.8

loop_
_geom_torsion_atom_site_label_1
_geom_torsion_atom_site_label_2
_geom_torsion_atom_site_label_3
_geom_torsion_atom_site_label_4
_geom_torsion_site_symmetry_1
_geom_torsion
N3 Co1 N1 C5 . -179.1(3)
N3 Co1 N1 C5 3_666 0.9(3)
O1 Co1 N1 C5 3_666 -87.5(3)
O1 Co1 N1 C5 . 92.5(3)
N3 Co1 N1 C1 . -0.9(2)
N3 Co1 N1 C1 3_666 179.1(2)
O1 Co1 N1 C1 3_666 90.7(2)
O1 Co1 N1 C1 . -89.3(2)
C7 N2 N3 C6 . -1.0(3)
C7 N2 N3 Co1 . 171.1(2)
O1 Co1 N3 C6 3_666 -89.3(2)
O1 Co1 N3 C6 . 90.7(2)
N1 Co1 N3 C6 . -1.1(2)
N1 Co1 N3 C6 3_666 178.9(2)
O1 Co1 N3 N2 3_666 99.0(3)
O1 Co1 N3 N2 . -81.0(3)
N1 Co1 N3 N2 . -172.8(3)
N1 Co1 N3 N2 3_666 7.2(3)
C5 N1 C1 C2 . 0.3(4)
Co1 N1 C1 C2 . -178.0(2)
C5 N1 C1 C6 . -179.2(3)
Co1 N1 C1 C6 . 2.5(3)
N1 C1 C2 C3 . -0.4(5)
C6 C1 C2 C3 . 179.1(3)
C1 C2 C3 C4 . -0.4(5)
C2 C3 C4 C5 . 1.3(5)
C1 N1 C5 C4 . 0.6(5)
Co1 N1 C5 C4 . 178.8(2)
C3 C4 C5 N1 . -1.4(5)
N2 N3 C6 N4 . 0.6(3)
Co1 N3 C6 N4 . -173.37(18)
N2 N3 C6 C1 . 176.9(3)
Co1 N3 C6 C1 . 3.0(4)
C7 N4 C6 N3 . 0.0(3)
N6 N4 C6 N3 . -179.7(3)
C7 N4 C6 C1 . -175.8(3)
N6 N4 C6 C1 . 4.4(5)
N1 C1 C6 N3 . -3.6(4)
C2 C1 C6 N3 . 176.9(3)
N1 C1 C6 N4 . 171.8(3)
C2 C1 C6 N4 . -7.7(5)
N3 N2 C7 N4 . 1.0(3)
N3 N2 C7 C8 . -177.6(3)
C6 N4 C7 N2 . -0.6(3)
N6 N4 C7 N2 . 179.1(3)
C6 N4 C7 C8 . 177.8(3)
N6 N4 C7 C8 . -2.4(5)
C12 N5 C8 C9 . 0.2(5)
C12 N5 C8 C7 . -178.9(3)
N2 C7 C8 N5 . -171.5(3)
N4 C7 C8 N5 . 10.2(5)
N2 C7 C8 C9 . 9.4(5)
N4 C7 C8 C9 . -169.0(3)
N5 C8 C9 C10 . -2.3(5)
C7 C8 C9 C10 . 176.8(3)
C8 C9 C10 C11 . 2.3(5)
C9 C10 C11 C12 . -0.4(5)
C8 N5 C12 C11 . 1.9(5)
C10 C11 C12 N5 . -1.8(6)
